data_7157586
loop_
_publ_author_name
'Weber, Carina'
'Vierengel, Nina'
'Walter, Thorsten'
'Behrendt, Torsten'
'Lucas, Tobias'
'Erkel, Gerhard'
'Opatz, Till'

_publ_section_title
;
 Total synthesis and biological evaluation of seven new anti-inflammatory
 oxacyclododecindione-type macrolactones.
;
_journal_issue 30
_journal_name_full 'Organic &amp; biomolecular chemistry'
_journal_page_first 5906
_journal_page_last 5917
_journal_paper_doi 10.1039/d0ob00958j
_journal_volume 18
_journal_year 2020
_chemical_formula_moiety 'C19 H23 Cl O5'
_chemical_formula_sum 'C19 H23 Cl O5'
_chemical_formula_weight 366.82
_chemical_name_systematic
(E)-14-chloro-11,13-dihydroxy-4,5,5,9-tetramethyl-4,5,6,7-tetrahydro-2H-benzo[d][1]oxacyclododecine-2,10(1H)-dione
_space_group_crystal_system orthorhombic
_space_group_IT_number 45
_space_group_name_Hall 'I 2 -2c'
_space_group_name_H-M_alt 'I b a 2'
_atom_sites_solution_hydrogens mixed
_atom_sites_solution_primary direct
_audit_creation_method SHELXL-2018/1
_audit_update_record
;
2020-04-21 deposited with the CCDC.	2020-07-13 downloaded from the CCDC.
;
_cell_angle_alpha 90
_cell_angle_beta 90
_cell_angle_gamma 90
_cell_formula_units_Z 8
_cell_length_a 11.1913(5)
_cell_length_b 36.617(2)
_cell_length_c 8.3725(5)
_cell_measurement_reflns_used 12816
_cell_measurement_temperature 120(2)
_cell_measurement_theta_max 28.31
_cell_measurement_theta_min 1.90
_cell_volume 3431.0(3)
_computing_cell_refinement 'STOE X-AREA'
_computing_data_collection 'STOE X-AREA'
_computing_data_reduction 'STOE X-RED'
_computing_structure_refinement 'SHELXL-2018/1 (Sheldrick, 2018)'
_computing_structure_solution SIR-2004
_diffrn_ambient_temperature 120(2)
_diffrn_detector 'image plate (34 cm diameter)'
_diffrn_detector_area_resol_mean 6.67
_diffrn_detector_type STOE
_diffrn_measured_fraction_theta_full 0.999
_diffrn_measured_fraction_theta_max 0.984
_diffrn_measurement_details ' 215 frames, detector distance = 70 mm'
_diffrn_measurement_device '2-circle goniometer'
_diffrn_measurement_device_type 'STOE IPDS 2T'
_diffrn_measurement_method 'rotation method'
_diffrn_radiation_type MoK\a
_diffrn_radiation_wavelength 0.71073
_diffrn_reflns_av_R_equivalents 0.0374
_diffrn_reflns_av_unetI/netI 0.0397
_diffrn_reflns_Laue_measured_fraction_full 0.999
_diffrn_reflns_Laue_measured_fraction_max 0.984
_diffrn_reflns_limit_h_max 14
_diffrn_reflns_limit_h_min -14
_diffrn_reflns_limit_k_max 48
_diffrn_reflns_limit_k_min -48
_diffrn_reflns_limit_l_max 8
_diffrn_reflns_limit_l_min -11
_diffrn_reflns_number 12113
_diffrn_reflns_point_group_measured_fraction_full 0.935
_diffrn_reflns_point_group_measured_fraction_max 0.906
_diffrn_reflns_theta_full 25.242
_diffrn_reflns_theta_max 28.463
_diffrn_reflns_theta_min 1.903
_exptl_absorpt_coefficient_mu 0.250
_exptl_absorpt_correction_type none
_exptl_crystal_colour colourless
_exptl_crystal_density_diffrn 1.420
_exptl_crystal_description plate
_exptl_crystal_F_000 1552
_exptl_crystal_size_max 0.370
_exptl_crystal_size_mid 0.120
_exptl_crystal_size_min 0.020
_refine_diff_density_max 0.581
_refine_diff_density_min -0.291
_refine_diff_density_rms 0.066
_refine_ls_abs_structure_details
;
 Flack x determined using 1189 quotients [(I+)-(I-)]/[(I+)+(I-)]
 (Parsons, Flack and Wagner, Acta Cryst. B69 (2013) 249-259).
;
_refine_ls_abs_structure_Flack -0.05(7)
_refine_ls_extinction_method none
_refine_ls_goodness_of_fit_ref 1.070
_refine_ls_hydrogen_treatment mixed
_refine_ls_matrix_type full
_refine_ls_number_parameters 290
_refine_ls_number_reflns 3929
_refine_ls_number_restraints 1
_refine_ls_restrained_S_all 1.070
_refine_ls_R_factor_all 0.0651
_refine_ls_R_factor_gt 0.0472
_refine_ls_shift/su_max 0.000
_refine_ls_shift/su_mean 0.000
_refine_ls_structure_factor_coef Fsqd
_refine_ls_weighting_details 'w=1/[\s^2^(Fo^2^)+(0.0408P)^2^+8.3592P] where P=(Fo^2^+2Fc^2^)/3'
_refine_ls_weighting_scheme calc
_refine_ls_wR_factor_gt 0.1008
_refine_ls_wR_factor_ref 0.1140
_reflns_Friedel_coverage 0.721
_reflns_Friedel_fraction_full 0.861
_reflns_Friedel_fraction_max 0.816
_reflns_number_gt 3343
_reflns_number_total 3929
_reflns_threshold_expression 'I > 2\s(I)'
_cod_data_source_file d0ob00958j2.cif
_cod_data_source_block 13
_cod_depositor_comments
;Adding full bibliography for 7157584--7157586.cif.

 Adding full bibliography for 7157584--7157586.cif.
;
_cod_database_code 7157586
_shelx_shelxl_version_number 2018/1
_shelx_space_group_comment
;
The symmetry employed for this shelxl refinement is uniquely defined
by the following loop, which should always be used as a source of
symmetry information in preference to the above space-group names.
They are only intended as comments.
;
_shelx_estimated_absorpt_t_min 0.913
_shelx_estimated_absorpt_t_max 0.995

loop_
_space_group_symop_operation_xyz
'x, y, z'
'-x, -y, z'
'-x, y, z+1/2'
'x, -y, z+1/2'
'x+1/2, y+1/2, z+1/2'
'-x+1/2, -y+1/2, z+1/2'
'-x+1/2, y+1/2, z+1'
'x+1/2, -y+1/2, z+1'

loop_
_atom_site_label
_atom_site_type_symbol
_atom_site_fract_x
_atom_site_fract_y
_atom_site_fract_z
_atom_site_U_iso_or_equiv
_atom_site_adp_type
_atom_site_occupancy
_atom_site_site_symmetry_order
_atom_site_calc_flag
_atom_site_refinement_flags_posn
_atom_site_refinement_flags_adp
_atom_site_refinement_flags_occupancy
_atom_site_disorder_assembly
_atom_site_disorder_group
Cl1 Cl -0.06153(8) 0.36069(2) 0.33790(14) 0.0225(2) Uani 1 1 d . . . . .
O1 O 0.2016(3) 0.40492(7) 0.1701(4) 0.0221(6) Uani 1 1 d . . . . .
C1 C 0.2069(3) 0.39926(10) 0.3279(6) 0.0210(8) Uani 1 1 d . . . . .
O2 O 0.2166(4) 0.42311(9) 0.4247(5) 0.0462(11) Uani 1 1 d . . . . .
C2 C 0.2064(4) 0.35950(11) 0.3727(5) 0.0195(9) Uani 1 1 d . . . . .
H2A H 0.169(4) 0.3592(13) 0.473(7) 0.023 Uiso 1 1 d . U . . .
H2B H 0.294(4) 0.3537(13) 0.392(6) 0.023 Uiso 1 1 d . U . . .
O3 O -0.1436(2) 0.30037(8) 0.1463(4) 0.0218(6) Uani 1 1 d . . . . .
H3 H -0.162(6) 0.2808(19) 0.097(9) 0.05(2) Uiso 1 1 d . . . . .
C3 C 0.1535(3) 0.33225(11) 0.2575(5) 0.0169(7) Uani 1 1 d . . . . .
O4 O 0.2472(3) 0.25825(8) -0.0084(4) 0.0185(6) Uani 1 1 d . . . . .
H4 H 0.212(5) 0.2481(16) -0.073(8) 0.036(17) Uiso 1 1 d . . . . .
C4 C 0.0302(3) 0.32961(11) 0.2409(5) 0.0188(8) Uani 1 1 d . . . . .
O5 O 0.3946(2) 0.27812(8) 0.2814(4) 0.0209(6) Uani 1 1 d . . . . .
C5 C -0.0223(3) 0.30230(11) 0.1495(5) 0.0180(8) Uani 1 1 d . . . . .
C6 C 0.0493(4) 0.27847(11) 0.0626(5) 0.0183(8) Uani 1 1 d . . . . .
H6 H 0.010(5) 0.2615(12) -0.005(7) 0.024(12) Uiso 1 1 d . . . . .
C7 C 0.1728(4) 0.28117(11) 0.0756(5) 0.0168(8) Uani 1 1 d . . . . .
C8 C 0.2262(3) 0.30741(10) 0.1750(5) 0.0170(8) Uani 1 1 d . . . . .
C9 C 0.3584(3) 0.30442(10) 0.2032(5) 0.0157(7) Uani 1 1 d . . . . .
C10 C 0.4437(3) 0.33188(11) 0.1438(5) 0.0182(8) Uani 1 1 d . . . . .
C11 C 0.4000(4) 0.36046(11) 0.0601(5) 0.0197(8) Uani 1 1 d . . . . .
H11 H 0.311(5) 0.3605(14) 0.035(7) 0.029(13) Uiso 1 1 d . . . . .
C12 C 0.4701(4) 0.39231(11) -0.0010(6) 0.0237(9) Uani 1 1 d . . . . .
H12A H 0.466(4) 0.3911(13) -0.125(7) 0.025(9) Uiso 1 1 d . U . . .
H12B H 0.561(4) 0.3892(13) 0.034(7) 0.025(9) Uiso 1 1 d . U . . .
C13 C 0.4273(4) 0.43076(11) 0.0539(6) 0.0236(9) Uani 1 1 d . . . . .
H13A H 0.495(5) 0.4480(12) 0.017(7) 0.026(9) Uiso 1 1 d . U . . .
H13B H 0.425(4) 0.4311(13) 0.181(7) 0.026(9) Uiso 1 1 d . U . . .
C14 C 0.3076(4) 0.44668(11) -0.0112(5) 0.0209(8) Uani 1 1 d . . . . .
C15 C 0.2074(4) 0.44283(11) 0.1143(6) 0.0245(9) Uani 1 1 d . . . . .
H15 H 0.227(4) 0.4578(12) 0.211(6) 0.011(10) Uiso 1 1 d . . . . .
C16 C 0.5729(4) 0.32469(13) 0.1817(6) 0.0237(9) Uani 1 1 d . . . . .
H16A H 0.582(4) 0.3137(14) 0.285(7) 0.031(8) Uiso 1 1 d . U . . .
H16B H 0.618(5) 0.3459(16) 0.172(7) 0.031(8) Uiso 1 1 d . U . . .
H16C H 0.606(5) 0.3041(15) 0.110(7) 0.031(8) Uiso 1 1 d . U . . .
C17 C 0.2739(4) 0.43076(12) -0.1728(7) 0.0271(9) Uani 1 1 d . . . . .
H17A H 0.259(4) 0.4046(14) -0.165(7) 0.033(8) Uiso 1 1 d . U . . .
H17B H 0.339(5) 0.4339(15) -0.248(8) 0.033(8) Uiso 1 1 d . U . . .
H17C H 0.201(5) 0.4419(14) -0.224(7) 0.033(8) Uiso 1 1 d . U . . .
C18 C 0.3270(4) 0.48807(12) -0.0314(6) 0.0295(10) Uani 1 1 d . . . . .
H18A H 0.354698 0.498511 0.069806 0.039(8) Uiso 1 1 calc R U . . .
H18B H 0.251486 0.499642 -0.062397 0.039(8) Uiso 1 1 calc R U . . .
H18C H 0.387016 0.492389 -0.114455 0.039(8) Uiso 1 1 calc R U . . .
C19 C 0.0815(4) 0.45241(14) 0.0592(7) 0.0361(12) Uani 1 1 d . . . . .
H19A H 0.081278 0.476989 0.012831 0.051(11) Uiso 1 1 calc R U . . .
H19B H 0.026915 0.451671 0.150652 0.051(11) Uiso 1 1 calc R U . . .
H19C H 0.055259 0.434734 -0.021431 0.051(11) Uiso 1 1 calc R U . . .

loop_
_atom_site_aniso_label
_atom_site_aniso_U_11
_atom_site_aniso_U_22
_atom_site_aniso_U_33
_atom_site_aniso_U_23
_atom_site_aniso_U_13
_atom_site_aniso_U_12
Cl1 0.0192(4) 0.0206(4) 0.0277(5) -0.0034(5) 0.0032(4) 0.0033(4)
O1 0.0283(15) 0.0164(13) 0.0215(16) 0.0013(12) 0.0032(12) -0.0006(12)
C1 0.0239(17) 0.0208(18) 0.018(2) -0.0026(18) -0.0004(19) -0.0033(14)
O2 0.095(3) 0.0194(16) 0.024(2) -0.0054(14) -0.007(2) -0.0101(18)
C2 0.0200(18) 0.0183(18) 0.020(2) -0.0018(15) -0.0009(15) 0.0003(15)
O3 0.0149(13) 0.0209(15) 0.0296(18) -0.0003(13) -0.0014(12) -0.0011(12)
C3 0.0190(17) 0.0139(16) 0.018(2) 0.0004(14) -0.0006(15) 0.0000(14)
O4 0.0178(13) 0.0184(13) 0.0193(15) -0.0042(12) -0.0006(11) 0.0022(11)
C4 0.0197(18) 0.0172(17) 0.020(2) 0.0024(15) 0.0017(15) 0.0005(14)
O5 0.0193(13) 0.0197(14) 0.0235(16) 0.0046(11) -0.0007(11) 0.0019(11)
C5 0.0138(16) 0.0186(18) 0.022(2) 0.0034(16) -0.0014(15) 0.0006(15)
C6 0.0185(18) 0.0191(19) 0.017(2) 0.0019(16) -0.0019(15) -0.0003(15)
C7 0.0191(19) 0.0130(17) 0.018(2) 0.0000(15) 0.0028(14) 0.0006(14)
C8 0.0169(17) 0.0163(17) 0.018(2) 0.0032(15) 0.0002(14) -0.0013(14)
C9 0.0149(17) 0.0151(17) 0.017(2) -0.0016(14) -0.0003(13) 0.0012(14)
C10 0.0141(17) 0.0212(19) 0.019(2) -0.0022(15) 0.0015(15) 0.0004(14)
C11 0.0186(18) 0.0195(18) 0.021(2) -0.0015(16) 0.0022(15) 0.0005(16)
C12 0.024(2) 0.0189(18) 0.029(2) 0.0059(17) 0.0042(18) -0.0005(16)
C13 0.022(2) 0.0190(18) 0.030(3) 0.0011(17) -0.0049(17) -0.0030(16)
C14 0.0227(19) 0.0181(18) 0.022(2) -0.0015(16) -0.0009(17) -0.0030(15)
C15 0.031(2) 0.0123(18) 0.030(2) 0.0022(16) 0.0047(18) 0.0025(17)
C16 0.019(2) 0.026(2) 0.027(3) 0.0022(18) 0.0006(17) -0.0014(17)
C17 0.027(2) 0.028(2) 0.026(2) -0.001(2) -0.002(2) -0.0017(17)
C18 0.033(2) 0.0203(19) 0.035(3) 0.0056(18) -0.003(2) -0.0010(18)
C19 0.033(3) 0.029(2) 0.046(3) 0.010(2) 0.010(2) 0.010(2)

loop_
_atom_type_symbol
_atom_type_description
_atom_type_scat_dispersion_real
_atom_type_scat_dispersion_imag
_atom_type_scat_source
C C 0.0033 0.0016 'International Tables Vol C Tables 4.2.6.8 and 6.1.1.4'
H H 0.0000 0.0000 'International Tables Vol C Tables 4.2.6.8 and 6.1.1.4'
O O 0.0106 0.0060 'International Tables Vol C Tables 4.2.6.8 and 6.1.1.4'
Cl Cl 0.1484 0.1585 'International Tables Vol C Tables 4.2.6.8 and 6.1.1.4'

loop_
_geom_angle_atom_site_label_1
_geom_angle_atom_site_label_2
_geom_angle_atom_site_label_3
_geom_angle
_geom_angle_site_symmetry_1
_geom_angle_site_symmetry_3
_geom_angle_publ_flag
C1 O1 C15 117.3(3) . . ?
O2 C1 O1 124.0(4) . . ?
O2 C1 C2 122.6(4) . . ?
O1 C1 C2 113.3(3) . . ?
C1 C2 C3 118.9(4) . . ?
C1 C2 H2A 104(3) . . ?
C3 C2 H2A 113(3) . . ?
C1 C2 H2B 104(3) . . ?
C3 C2 H2B 110(3) . . ?
H2A C2 H2B 107(4) . . ?
C5 O3 H3 107(5) . . ?
C4 C3 C8 118.8(4) . . ?
C4 C3 C2 119.9(4) . . ?
C8 C3 C2 121.1(3) . . ?
C7 O4 H4 110(4) . . ?
C5 C4 C3 121.6(4) . . ?
C5 C4 Cl1 118.7(3) . . ?
C3 C4 Cl1 119.7(3) . . ?
O3 C5 C4 118.0(4) . . ?
O3 C5 C6 122.1(4) . . ?
C4 C5 C6 119.8(3) . . ?
C5 C6 C7 119.1(4) . . ?
C5 C6 H6 117(3) . . ?
C7 C6 H6 124(3) . . ?
O4 C7 C6 121.2(4) . . ?
O4 C7 C8 117.6(3) . . ?
C6 C7 C8 121.2(4) . . ?
C3 C8 C7 119.3(3) . . ?
C3 C8 C9 122.8(4) . . ?
C7 C8 C9 117.5(3) . . ?
O5 C9 C10 119.9(3) . . ?
O5 C9 C8 117.7(3) . . ?
C10 C9 C8 122.4(3) . . ?
C11 C10 C9 117.9(3) . . ?
C11 C10 C16 126.4(4) . . ?
C9 C10 C16 115.7(3) . . ?
C10 C11 C12 126.2(4) . . ?
C10 C11 H11 117(3) . . ?
C12 C11 H11 116(3) . . ?
C11 C12 C13 116.3(4) . . ?
C11 C12 H12A 107(3) . . ?
C13 C12 H12A 109(3) . . ?
C11 C12 H12B 109(3) . . ?
C13 C12 H12B 108(3) . . ?
H12A C12 H12B 108(4) . . ?
C12 C13 C14 120.0(4) . . ?
C12 C13 H13A 104(3) . . ?
C14 C13 H13A 107(3) . . ?
C12 C13 H13B 108(3) . . ?
C14 C13 H13B 109(3) . . ?
H13A C13 H13B 108(4) . . ?
C17 C14 C18 108.3(4) . . ?
C17 C14 C15 113.0(4) . . ?
C18 C14 C15 105.5(3) . . ?
C17 C14 C13 112.4(4) . . ?
C18 C14 C13 106.6(3) . . ?
C15 C14 C13 110.6(4) . . ?
O1 C15 C19 105.9(4) . . ?
O1 C15 C14 109.6(3) . . ?
C19 C15 C14 116.4(4) . . ?
O1 C15 H15 106(3) . . ?
C19 C15 H15 109(2) . . ?
C14 C15 H15 110(2) . . ?
C10 C16 H16A 111(3) . . ?
C10 C16 H16B 111(3) . . ?
H16A C16 H16B 112(5) . . ?
C10 C16 H16C 110(3) . . ?
H16A C16 H16C 101(4) . . ?
H16B C16 H16C 111(5) . . ?
C14 C17 H17A 111(4) . . ?
C14 C17 H17B 110(3) . . ?
H17A C17 H17B 107(5) . . ?
C14 C17 H17C 115(3) . . ?
H17A C17 H17C 107(4) . . ?
H17B C17 H17C 106(5) . . ?
C14 C18 H18A 109.5 . . ?
C14 C18 H18B 109.5 . . ?
H18A C18 H18B 109.5 . . ?
C14 C18 H18C 109.5 . . ?
H18A C18 H18C 109.5 . . ?
H18B C18 H18C 109.5 . . ?
C15 C19 H19A 109.5 . . ?
C15 C19 H19B 109.5 . . ?
H19A C19 H19B 109.5 . . ?
C15 C19 H19C 109.5 . . ?
H19A C19 H19C 109.5 . . ?
H19B C19 H19C 109.5 . . ?

loop_
_geom_bond_atom_site_label_1
_geom_bond_atom_site_label_2
_geom_bond_distance
_geom_bond_site_symmetry_2
_geom_bond_publ_flag
Cl1 C4 1.734(4) . ?
O1 C1 1.339(5) . ?
O1 C15 1.466(5) . ?
C1 O2 1.196(5) . ?
C1 C2 1.503(6) . ?
C2 C3 1.508(6) . ?
C2 H2A 0.94(6) . ?
C2 H2B 1.01(5) . ?
O3 C5 1.360(4) . ?
O3 H3 0.85(7) . ?
C3 C4 1.391(5) . ?
C3 C8 1.402(5) . ?
O4 C7 1.375(5) . ?
O4 H4 0.77(6) . ?
C4 C5 1.389(6) . ?
O5 C9 1.233(5) . ?
C5 C6 1.390(6) . ?
C6 C7 1.390(6) . ?
C6 H6 0.95(5) . ?
C7 C8 1.405(5) . ?
C8 C9 1.502(5) . ?
C9 C10 1.473(5) . ?
C10 C11 1.352(6) . ?
C10 C16 1.503(6) . ?
C11 C12 1.496(6) . ?
C11 H11 1.02(5) . ?
C12 C13 1.557(6) . ?
C12 H12A 1.04(5) . ?
C12 H12B 1.06(5) . ?
C13 C14 1.559(6) . ?
C13 H13A 1.03(5) . ?
C13 H13B 1.06(6) . ?
C14 C17 1.521(7) . ?
C14 C18 1.540(6) . ?
C14 C15 1.542(6) . ?
C15 C19 1.524(7) . ?
C15 H15 1.00(5) . ?
C16 H16A 0.96(6) . ?
C16 H16B 0.93(6) . ?
C16 H16C 1.03(6) . ?
C17 H17A 0.97(5) . ?
C17 H17B 0.97(6) . ?
C17 H17C 1.01(5) . ?
C18 H18A 0.9800 . ?
C18 H18B 0.9800 . ?
C18 H18C 0.9800 . ?
C19 H19A 0.9800 . ?
C19 H19B 0.9800 . ?
C19 H19C 0.9800 . ?

loop_
_geom_hbond_atom_site_label_D
_geom_hbond_atom_site_label_H
_geom_hbond_atom_site_label_A
_geom_hbond_distance_DH
_geom_hbond_distance_HA
_geom_hbond_distance_DA
_geom_hbond_angle_DHA
_geom_hbond_site_symmetry_A
_geom_hbond_publ_flag
C2 H2A O3 0.94(6) 2.61(5) 3.230(5) 124(4) 3 yes
O3 H3 O4 0.85(7) 1.96(7) 2.789(4) 162(7) 8_454 yes
O4 H4 O5 0.77(6) 1.95(6) 2.718(4) 173(6) 6_554 yes
C6 H6 O5 0.95(5) 2.54(5) 3.198(5) 127(4) 6_554 yes
C19 H19C Cl1 0.98 2.96 3.842(6) 150.8 3_554 yes

loop_
_geom_torsion_atom_site_label_1
_geom_torsion_atom_site_label_2
_geom_torsion_atom_site_label_3
_geom_torsion_atom_site_label_4
_geom_torsion
_geom_torsion_site_symmetry_1
_geom_torsion_site_symmetry_2
_geom_torsion_site_symmetry_3
_geom_torsion_site_symmetry_4
_geom_torsion_publ_flag
C15 O1 C1 O2 -0.4(6) . . . . ?
C15 O1 C1 C2 -177.1(3) . . . . ?
O2 C1 C2 C3 159.6(4) . . . . ?
O1 C1 C2 C3 -23.6(5) . . . . ?
C1 C2 C3 C4 -75.1(5) . . . . ?
C1 C2 C3 C8 109.8(5) . . . . ?
C8 C3 C4 C5 2.3(6) . . . . ?
C2 C3 C4 C5 -172.9(4) . . . . ?
C8 C3 C4 Cl1 -178.4(3) . . . . ?
C2 C3 C4 Cl1 6.3(5) . . . . ?
C3 C4 C5 O3 176.5(4) . . . . ?
Cl1 C4 C5 O3 -2.8(5) . . . . ?
C3 C4 C5 C6 -4.8(6) . . . . ?
Cl1 C4 C5 C6 175.9(3) . . . . ?
O3 C5 C6 C7 -177.8(4) . . . . ?
C4 C5 C6 C7 3.5(6) . . . . ?
C5 C6 C7 O4 -179.9(4) . . . . ?
C5 C6 C7 C8 0.1(6) . . . . ?
C4 C3 C8 C7 1.4(6) . . . . ?
C2 C3 C8 C7 176.5(4) . . . . ?
C4 C3 C8 C9 -170.8(4) . . . . ?
C2 C3 C8 C9 4.3(6) . . . . ?
O4 C7 C8 C3 177.4(4) . . . . ?
C6 C7 C8 C3 -2.6(6) . . . . ?
O4 C7 C8 C9 -10.0(5) . . . . ?
C6 C7 C8 C9 170.0(4) . . . . ?
C3 C8 C9 O5 104.3(5) . . . . ?
C7 C8 C9 O5 -68.0(5) . . . . ?
C3 C8 C9 C10 -74.5(5) . . . . ?
C7 C8 C9 C10 113.2(4) . . . . ?
O5 C9 C10 C11 -179.3(4) . . . . ?
C8 C9 C10 C11 -0.5(6) . . . . ?
O5 C9 C10 C16 1.5(6) . . . . ?
C8 C9 C10 C16 -179.7(4) . . . . ?
C9 C10 C11 C12 175.8(4) . . . . ?
C16 C10 C11 C12 -5.1(7) . . . . ?
C10 C11 C12 C13 -123.3(5) . . . . ?
C11 C12 C13 C14 -70.4(6) . . . . ?
C12 C13 C14 C17 -25.5(6) . . . . ?
C12 C13 C14 C18 -144.0(4) . . . . ?
C12 C13 C14 C15 101.8(5) . . . . ?
C1 O1 C15 C19 -107.0(4) . . . . ?
C1 O1 C15 C14 126.7(4) . . . . ?
C17 C14 C15 O1 75.2(5) . . . . ?
C18 C14 C15 O1 -166.7(4) . . . . ?
C13 C14 C15 O1 -51.8(5) . . . . ?
C17 C14 C15 C19 -44.9(5) . . . . ?
C18 C14 C15 C19 73.3(5) . . . . ?
C13 C14 C15 C19 -171.8(4) . . . . ?
